data_7218384
loop_
_publ_author_name
'Wu, An-Xin'
'Wu, Xia'
'Gao, Qinghe'
'Lian, Mi'
'Liu, Shan'

_publ_section_title
;
 Direct Synthesis of \a-Hydroxyacetophenones Through Molecule Iodine
 Activation of Carbon--Carbon Double Bonds
;
_journal_name_full 'RSC Adv.'
_journal_paper_doi 10.1039/C4RA07012G
_journal_year 2014
_chemical_formula_sum 'C8 H7 Br O2'
_chemical_formula_weight 215.05
_chemical_name_systematic
; 
 ? 
;
_space_group_IT_number 4
_symmetry_cell_setting monoclinic
_symmetry_space_group_name_Hall 'P 2yb'
_symmetry_space_group_name_H-M 'P 1 21 1'
_atom_sites_solution_hydrogens geom
_atom_sites_solution_primary direct
_atom_sites_solution_secondary difmap
_audit_creation_method SHELXL-97
_cell_angle_alpha 90.00
_cell_angle_beta 97.381(2)
_cell_angle_gamma 90.00
_cell_formula_units_Z 2
_cell_length_a 4.6871(6)
_cell_length_b 5.3721(7)
_cell_length_c 15.900(2)
_cell_measurement_reflns_used 2547
_cell_measurement_temperature 298(2)
_cell_measurement_theta_max 27.15
_cell_measurement_theta_min 2.58
_cell_volume 397.04(9)
_computing_cell_refinement 'Bruker SMART'
_computing_data_collection 'Bruker SMART'
_computing_data_reduction 'Bruker SAINT'
_computing_molecular_graphics 'Bruker SHELXTL'
_computing_publication_material 'Bruker SHELXTL'
_computing_structure_refinement 'SHELXL-97 (Sheldrick, 1997)'
_computing_structure_solution 'SHELXS-97 (Sheldrick, 1990)'
_diffrn_ambient_temperature 298(2)
_diffrn_measured_fraction_theta_full 0.989
_diffrn_measured_fraction_theta_max 0.989
_diffrn_measurement_device_type 'CCD area detector'
_diffrn_measurement_method 'phi and omega scans'
_diffrn_radiation_monochromator graphite
_diffrn_radiation_source 'fine-focus sealed tube'
_diffrn_radiation_type MoK\a
_diffrn_radiation_wavelength 0.71073
_diffrn_reflns_av_R_equivalents 0.0226
_diffrn_reflns_av_sigmaI/netI 0.0396
_diffrn_reflns_limit_h_max 5
_diffrn_reflns_limit_h_min -5
_diffrn_reflns_limit_k_max 6
_diffrn_reflns_limit_k_min -6
_diffrn_reflns_limit_l_max 19
_diffrn_reflns_limit_l_min -19
_diffrn_reflns_number 3959
_diffrn_reflns_theta_full 25.49
_diffrn_reflns_theta_max 25.49
_diffrn_reflns_theta_min 3.88
_exptl_absorpt_coefficient_mu 5.119
_exptl_absorpt_correction_T_max 0.6286
_exptl_absorpt_correction_T_min 0.4947
_exptl_absorpt_correction_type none
_exptl_crystal_colour colorless
_exptl_crystal_density_diffrn 1.799
_exptl_crystal_density_meas 0
_exptl_crystal_density_method 'not measured'
_exptl_crystal_description block
_exptl_crystal_F_000 212
_exptl_crystal_size_max 0.16
_exptl_crystal_size_mid 0.12
_exptl_crystal_size_min 0.10
_refine_diff_density_max 0.326
_refine_diff_density_min -0.290
_refine_diff_density_rms 0.043
_refine_ls_abs_structure_details 'Flack H D (1983), Acta Cryst. A39, 876-881'
_refine_ls_abs_structure_Flack 0.024(13)
_refine_ls_extinction_method none
_refine_ls_goodness_of_fit_ref 1.075
_refine_ls_hydrogen_treatment mixed
_refine_ls_matrix_type full
_refine_ls_number_parameters 103
_refine_ls_number_reflns 1460
_refine_ls_number_restraints 2
_refine_ls_restrained_S_all 1.075
_refine_ls_R_factor_all 0.0282
_refine_ls_R_factor_gt 0.0266
_refine_ls_shift/su_max 0.001
_refine_ls_shift/su_mean 0.000
_refine_ls_structure_factor_coef Fsqd
_refine_ls_weighting_details 'calc w=1/[\s^2^(Fo^2^)+(0.0259P)^2^+0.0591P] where P=(Fo^2^+2Fc^2^)/3'
_refine_ls_weighting_scheme calc
_refine_ls_wR_factor_gt 0.0699
_refine_ls_wR_factor_ref 0.0707
_reflns_number_gt 1378
_reflns_number_total 1460
_reflns_threshold_expression >2sigma(I)
_cod_data_source_file c4ra07012g2.cif
_cod_data_source_block 110417pm
_cod_depositor_comments
;
The following automatic conversions were performed:

'_symmetry_cell_setting' value 'Monoclinic' changed to 'monoclinic'
according to
/usr/data/users/saulius/crontab/automatic-downloads/rss-feeds/RSC/lib/dictionaries/cif_core.dic
dictionary named 'cif_core.dic' version 2.4.2 from 2011-04-26.

Automatic conversion script
Id: cif_fix_values 2827 2014-09-09 07:05:25Z andrius 
;
_cod_original_cell_volume 397.03(9)
_cod_original_sg_symbol_H-M P2(1)
_cod_database_code 7218384

loop_
_symmetry_equiv_pos_as_xyz
'x, y, z'
'-x, y+1/2, -z'

loop_
_atom_site_label
_atom_site_type_symbol
_atom_site_fract_x
_atom_site_fract_y
_atom_site_fract_z
_atom_site_U_iso_or_equiv
_atom_site_adp_type
_atom_site_occupancy
_atom_site_symmetry_multiplicity
_atom_site_calc_flag
_atom_site_refinement_flags
Br1 Br 0.19292(7) 0.29223(12) 0.57294(2) 0.08262(19) Uani 1 1 d .
C1 C 0.6081(8) -0.0401(7) 0.6580(2) 0.0603(8) Uani 1 1 d .
H1 H 0.5762 -0.1366 0.6092 0.072 Uiso 1 1 calc R
C2 C 0.8093(7) -0.1111(6) 0.7253(2) 0.0525(8) Uani 1 1 d .
H2 H 0.9150 -0.2560 0.7211 0.063 Uiso 1 1 calc R
C3 C 0.8561(6) 0.0301(6) 0.79912(18) 0.0397(6) Uani 1 1 d .
C4 C 0.6951(6) 0.2463(6) 0.80500(18) 0.0456(7) Uani 1 1 d .
H4 H 0.7242 0.3427 0.8539 0.055 Uiso 1 1 calc R
C5 C 0.4920(6) 0.3184(8) 0.73834(18) 0.0503(7) Uani 1 1 d .
H5 H 0.3816 0.4604 0.7431 0.060 Uiso 1 1 calc R
C6 C 0.4545(7) 0.1797(7) 0.6654(2) 0.0533(8) Uani 1 1 d .
C7 C 1.0823(6) -0.0500(5) 0.8679(2) 0.0410(6) Uani 1 1 d .
C8 C 1.1551(6) 0.1303(5) 0.94040(19) 0.0424(6) Uani 1 1 d .
H8A H 1.2119 0.2889 0.9186 0.051 Uiso 1 1 calc R
H8B H 0.9869 0.1575 0.9689 0.051 Uiso 1 1 calc R
O1 O 1.2040(5) -0.2480(4) 0.86747(15) 0.0577(5) Uani 1 1 d .
O2 O 1.3814(5) 0.0349(4) 0.99862(15) 0.0540(5) Uani 1 1 d D
H2A H 1.452(9) 0.153(6) 1.026(2) 0.081 Uiso 1 1 d D

loop_
_atom_site_aniso_label
_atom_site_aniso_U_11
_atom_site_aniso_U_22
_atom_site_aniso_U_33
_atom_site_aniso_U_23
_atom_site_aniso_U_13
_atom_site_aniso_U_12
Br1 0.0734(2) 0.1144(4) 0.0529(2) 0.0211(3) -0.01926(15) -0.0094(3)
C1 0.070(2) 0.070(2) 0.0393(17) -0.0072(15) 0.0000(16) -0.0079(19)
C2 0.0588(19) 0.0493(19) 0.0490(17) -0.0054(12) 0.0048(14) -0.0009(13)
C3 0.0422(13) 0.0390(13) 0.0369(13) 0.0020(12) 0.0022(11) -0.0041(12)
C4 0.0472(14) 0.0485(18) 0.0398(14) -0.0036(12) 0.0003(11) -0.0008(13)
C5 0.0454(13) 0.0536(17) 0.0499(15) 0.0065(16) -0.0008(11) 0.0063(16)
C6 0.0474(16) 0.070(2) 0.0398(16) 0.0119(13) -0.0041(13) -0.0093(14)
C7 0.0442(14) 0.0363(14) 0.0422(15) 0.0033(12) 0.0044(12) -0.0085(12)
C8 0.0428(15) 0.0365(14) 0.0447(16) 0.0012(12) -0.0066(12) 0.0010(12)
O1 0.0716(13) 0.0401(13) 0.0573(12) -0.0031(11) -0.0078(10) 0.0120(11)
O2 0.0572(11) 0.0420(11) 0.0560(13) 0.0017(10) -0.0181(11) -0.0039(10)

loop_
_atom_type_symbol
_atom_type_description
_atom_type_scat_dispersion_real
_atom_type_scat_dispersion_imag
_atom_type_scat_source
C C 0.0033 0.0016 'International Tables Vol C Tables 4.2.6.8 and 6.1.1.4'
H H 0.0000 0.0000 'International Tables Vol C Tables 4.2.6.8 and 6.1.1.4'
O O 0.0106 0.0060 'International Tables Vol C Tables 4.2.6.8 and 6.1.1.4'
Br Br -0.2901 2.4595 'International Tables Vol C Tables 4.2.6.8 and 6.1.1.4'

loop_
_geom_angle_atom_site_label_1
_geom_angle_atom_site_label_2
_geom_angle_atom_site_label_3
_geom_angle
C2 C1 C6 118.4(3)
C2 C1 H1 120.8
C6 C1 H1 120.8
C1 C2 C3 121.3(3)
C1 C2 H2 119.4
C3 C2 H2 119.4
C2 C3 C4 118.9(3)
C2 C3 C7 118.9(3)
C4 C3 C7 122.2(2)
C5 C4 C3 120.4(3)
C5 C4 H4 119.8
C3 C4 H4 119.8
C6 C5 C4 119.7(3)
C6 C5 H5 120.1
C4 C5 H5 120.1
C5 C6 C1 121.3(3)
C5 C6 Br1 119.0(3)
C1 C6 Br1 119.7(3)
O1 C7 C3 123.0(3)
O1 C7 C8 120.5(3)
C3 C7 C8 116.5(2)
O2 C8 C7 110.2(2)
O2 C8 H8A 109.6
C7 C8 H8A 109.6
O2 C8 H8B 109.6
C7 C8 H8B 109.6
H8A C8 H8B 108.1
C8 O2 H2A 107(3)

loop_
_geom_bond_atom_site_label_1
_geom_bond_atom_site_label_2
_geom_bond_distance
Br1 C6 1.889(3)
C1 C2 1.386(5)
C1 C6 1.396(5)
C1 H1 0.9300
C2 C3 1.391(4)
C2 H2 0.9300
C3 C4 1.395(4)
C3 C7 1.485(4)
C4 C5 1.386(4)
C4 H4 0.9300
C5 C6 1.371(5)
C5 H5 0.9300
C7 O1 1.207(4)
C7 C8 1.511(4)
C8 O2 1.411(3)
C8 H8A 0.9700
C8 H8B 0.9700
O2 H2A 0.818(10)

loop_
_geom_hbond_atom_site_label_D
_geom_hbond_atom_site_label_H
_geom_hbond_atom_site_label_A
_geom_hbond_distance_DH
_geom_hbond_distance_HA
_geom_hbond_distance_DA
_geom_hbond_angle_DHA
_geom_hbond_site_symmetry_A
O2 H2A O1 0.818(10) 2.25(3) 2.934(3) 142(4) 2_857
O2 H2A O2 0.818(10) 2.25(3) 2.9051(18) 138(4) 2_857
C8 H8A O2 0.97 2.54 3.137(4) 119.6 2_857

loop_
_geom_torsion_atom_site_label_1
_geom_torsion_atom_site_label_2
_geom_torsion_atom_site_label_3
_geom_torsion_atom_site_label_4
_geom_torsion
C6 C1 C2 C3 0.8(5)
C1 C2 C3 C4 0.4(5)
C1 C2 C3 C7 -177.7(3)
C2 C3 C4 C5 0.0(4)
C7 C3 C4 C5 178.1(3)
C3 C4 C5 C6 -1.7(4)
C4 C5 C6 C1 2.9(5)
C4 C5 C6 Br1 -176.3(2)
C2 C1 C6 C5 -2.5(5)
C2 C1 C6 Br1 176.7(2)
C2 C3 C7 O1 -9.4(4)
C4 C3 C7 O1 172.6(3)
C2 C3 C7 C8 170.9(3)
C4 C3 C7 C8 -7.1(4)
O1 C7 C8 O2 3.0(4)
C3 C7 C8 O2 -177.3(2)
